data_7007720
loop_
_publ_author_name
'Fritsch, Joseph M.'
'Thoreson, Kristen A.'
'McNeill, Kristopher'

_publ_section_title
;
 Synthesis and structures of acyclic monoanionic tetradentate aza
 beta-diketiminate complexes of magnesium, zinc, and cadmium.
;
_journal_issue 40
_journal_name_full 'Dalton transactions (Cambridge, England : 2003)'
_journal_page_first 4814
_journal_page_last 4820
_journal_paper_doi 10.1039/b609616f
_journal_year 2006
_chemical_formula_moiety 'C30 H24 Cd N4 O2, C H2 Cl2'
_chemical_formula_sum 'C31 H26 Cd Cl2 N4 O2'
_chemical_formula_weight 669.86
_chemical_name_common 06072b
_chemical_name_systematic
;
?
;
_space_group_IT_number 2
_symmetry_cell_setting triclinic
_symmetry_space_group_name_Hall '-P 1'
_symmetry_space_group_name_H-M 'P -1'
_atom_sites_solution_hydrogens geom
_atom_sites_solution_primary direct
_atom_sites_solution_secondary difmap
_audit_creation_method SHELXL-97
_cell_angle_alpha 113.725(3)
_cell_angle_beta 104.610(3)
_cell_angle_gamma 95.018(3)
_cell_formula_units_Z 2
_cell_length_a 9.032(3)
_cell_length_b 12.744(4)
_cell_length_c 14.414(4)
_cell_measurement_reflns_used 3042
_cell_measurement_temperature 173(2)
_cell_volume 1436.0(8)
_computing_cell_refinement 'SAINT, Bruker'
_computing_data_collection 'SMART, Bruker'
_computing_data_reduction 'SAINT, Bruker'
_computing_molecular_graphics 'SHELXTL, Bruker'
_computing_structure_refinement 'SHELXL-97 (Sheldrick, 1997)'
_computing_structure_solution 'SHELXS-97 (Sheldrick, 1990)'
_diffrn_ambient_temperature 173(2)
_diffrn_measured_fraction_theta_full 0.978
_diffrn_measured_fraction_theta_max 0.978
_diffrn_measurement_device_type 'Bruker SMART Platform CCD'
_diffrn_measurement_method 'area detector, omega scans per phi'
_diffrn_radiation_monochromator graphite
_diffrn_radiation_source 'normal-focus sealed tube'
_diffrn_radiation_type MoK\a
_diffrn_radiation_wavelength 0.71073
_diffrn_reflns_av_R_equivalents 0.0311
_diffrn_reflns_av_sigmaI/netI 0.0487
_diffrn_reflns_limit_h_max 10
_diffrn_reflns_limit_h_min -10
_diffrn_reflns_limit_k_max 15
_diffrn_reflns_limit_k_min -15
_diffrn_reflns_limit_l_max 16
_diffrn_reflns_limit_l_min -17
_diffrn_reflns_number 9956
_diffrn_reflns_theta_full 25.10
_diffrn_reflns_theta_max 25.10
_diffrn_reflns_theta_min 1.63
_exptl_absorpt_coefficient_mu 0.982
_exptl_absorpt_correction_T_max 0.950000
_exptl_absorpt_correction_T_min 0.696788
_exptl_absorpt_correction_type multi-scan
_exptl_absorpt_process_details 'SADABS, R. Blessing, 1995'
_exptl_crystal_colour red
_exptl_crystal_density_diffrn 1.549
_exptl_crystal_density_method 'not measured'
_exptl_crystal_description plates
_exptl_crystal_F_000 676
_exptl_crystal_size_max 0.40
_exptl_crystal_size_mid 0.20
_exptl_crystal_size_min 0.05
_refine_diff_density_max 1.377
_refine_diff_density_min -1.247
_refine_diff_density_rms 0.096
_refine_ls_extinction_method none
_refine_ls_goodness_of_fit_ref 1.053
_refine_ls_hydrogen_treatment riding
_refine_ls_matrix_type full
_refine_ls_number_parameters 363
_refine_ls_number_reflns 5006
_refine_ls_number_restraints 0
_refine_ls_restrained_S_all 1.053
_refine_ls_R_factor_all 0.0607
_refine_ls_R_factor_gt 0.0466
_refine_ls_shift/su_max 0.000
_refine_ls_shift/su_mean 0.000
_refine_ls_structure_factor_coef Fsqd
_refine_ls_weighting_details 'calc w=1/[\s^2^(Fo^2^)+(0.0580P)^2^+2.3903P] where P=(Fo^2^+2Fc^2^)/3'
_refine_ls_weighting_scheme calc
_refine_ls_wR_factor_gt 0.1106
_refine_ls_wR_factor_ref 0.1164
_reflns_number_gt 4188
_reflns_number_total 5006
_reflns_threshold_expression >2sigma(I)
_cod_data_source_file b609616f.txt
_cod_data_source_block 06072b
_cod_depositor_comments
;
The following automatic conversions were performed:
'_symmetry_cell_setting' value 'Triclinic' changed to 'triclinic'
according to '/home/saulius/struct/CIF-dictionaries/cif_core.dic'
dictionary named 'cif_core.dic' version 2.4.1 from 2010-06-29.

Automatic conversion script
Id: cif_fix_enum 1527 2010-12-29 10:47:43Z saulius 
;
_cod_original_cell_volume 1435.9(7)
_cod_original_sg_symbol_H-M P-1
_cod_database_code 7007720

loop_
_symmetry_equiv_pos_as_xyz
'x, y, z'
'-x, -y, -z'

loop_
_atom_site_label
_atom_site_type_symbol
_atom_site_fract_x
_atom_site_fract_y
_atom_site_fract_z
_atom_site_U_iso_or_equiv
_atom_site_adp_type
_atom_site_occupancy
_atom_site_symmetry_multiplicity
_atom_site_calc_flag
_atom_site_refinement_flags
_atom_site_disorder_assembly
_atom_site_disorder_group
Cd1 Cd 0.46851(4) 0.41522(3) 0.20648(3) 0.03310(13) Uani 1 1 d . . .
N1 N 0.3780(5) 0.5817(3) 0.2200(3) 0.0364(9) Uani 1 1 d . . .
N2 N 0.3549(4) 0.4650(3) 0.3404(3) 0.0327(8) Uani 1 1 d . . .
N3 N 0.6060(4) 0.3273(3) 0.2994(3) 0.0350(9) Uani 1 1 d . . .
N4 N 0.7150(4) 0.4253(4) 0.1865(3) 0.0366(9) Uani 1 1 d . . .
Cl1 Cl 0.4762(2) -0.00624(19) 0.12122(15) 0.0815(5) Uani 1 1 d . . .
Cl2 Cl 0.1409(2) -0.04580(17) 0.09108(15) 0.0718(5) Uani 1 1 d . . .
O1 O 0.3887(5) 0.3725(3) 0.0055(3) 0.0515(9) Uani 1 1 d . . .
O2 O 0.2950(4) 0.2563(3) 0.0669(3) 0.0431(8) Uani 1 1 d . . .
C1 C 0.3948(6) 0.6384(5) 0.1619(4) 0.0421(12) Uani 1 1 d . . .
H1A H 0.4556 0.6125 0.1152 0.051 Uiso 1 1 calc R . .
C2 C 0.3270(7) 0.7344(5) 0.1664(4) 0.0476(13) Uani 1 1 d . . .
H2A H 0.3458 0.7747 0.1262 0.057 Uiso 1 1 calc R . .
C3 C 0.2336(7) 0.7691(5) 0.2294(4) 0.0470(13) Uani 1 1 d . . .
H3A H 0.1850 0.8330 0.2323 0.056 Uiso 1 1 calc R . .
C4 C 0.2092(6) 0.7091(4) 0.2911(4) 0.0391(11) Uani 1 1 d . . .
C5 C 0.2870(5) 0.6162(4) 0.2860(4) 0.0336(10) Uani 1 1 d . . .
C6 C 0.2707(5) 0.5538(4) 0.3487(4) 0.0330(10) Uani 1 1 d . . .
C7 C 0.1722(6) 0.5870(4) 0.4107(4) 0.0399(11) Uani 1 1 d . . .
H7A H 0.1588 0.5476 0.4526 0.048 Uiso 1 1 calc R . .
C8 C 0.0912(6) 0.6778(5) 0.4131(4) 0.0447(12) Uani 1 1 d . . .
H8A H 0.0233 0.6969 0.4554 0.054 Uiso 1 1 calc R . .
C9 C 0.1092(6) 0.7386(5) 0.3556(4) 0.0458(12) Uani 1 1 d . . .
H9A H 0.0552 0.8001 0.3588 0.055 Uiso 1 1 calc R . .
C10 C 0.3367(5) 0.3968(4) 0.3888(4) 0.0323(10) Uani 1 1 d . . .
H10A H 0.2599 0.4090 0.4243 0.039 Uiso 1 1 calc R . .
C11 C 0.4184(5) 0.3093(4) 0.3929(4) 0.0321(10) Uani 1 1 d . . .
C12 C 0.5470(5) 0.2823(4) 0.3552(4) 0.0349(10) Uani 1 1 d . . .
H12A H 0.5968 0.2261 0.3711 0.042 Uiso 1 1 calc R . .
C13 C 0.3703(5) 0.2393(4) 0.4474(4) 0.0309(10) Uani 1 1 d . . .
C14 C 0.3723(6) 0.1202(4) 0.4090(4) 0.0399(12) Uani 1 1 d . . .
H14A H 0.4010 0.0829 0.3464 0.048 Uiso 1 1 calc R . .
C15 C 0.3331(6) 0.0543(5) 0.4602(4) 0.0434(12) Uani 1 1 d . . .
H15A H 0.3379 -0.0263 0.4327 0.052 Uiso 1 1 calc R . .
C16 C 0.2869(6) 0.1050(4) 0.5514(4) 0.0401(12) Uani 1 1 d . . .
C17 C 0.2818(6) 0.2233(4) 0.5889(4) 0.0391(11) Uani 1 1 d . . .
H17A H 0.2492 0.2599 0.6499 0.047 Uiso 1 1 calc R . .
C18 C 0.3240(5) 0.2900(4) 0.5383(4) 0.0352(10) Uani 1 1 d . . .
H18A H 0.3210 0.3709 0.5665 0.042 Uiso 1 1 calc R . .
C19 C 0.2485(8) 0.0330(5) 0.6082(5) 0.0616(17) Uani 1 1 d . . .
H19A H 0.1505 0.0465 0.6239 0.092 Uiso 1 1 calc R . .
H19B H 0.3334 0.0567 0.6750 0.092 Uiso 1 1 calc R . .
H19C H 0.2368 -0.0505 0.5621 0.092 Uiso 1 1 calc R . .
C20 C 0.7653(6) 0.4769(5) 0.1321(4) 0.0433(12) Uani 1 1 d . . .
H20A H 0.7082 0.5290 0.1143 0.052 Uiso 1 1 calc R . .
C21 C 0.8994(6) 0.4569(5) 0.1004(4) 0.0472(13) Uani 1 1 d . . .
H21A H 0.9338 0.4969 0.0639 0.057 Uiso 1 1 calc R . .
C22 C 0.9795(6) 0.3794(5) 0.1226(4) 0.0450(13) Uani 1 1 d . . .
H22A H 1.0686 0.3637 0.0999 0.054 Uiso 1 1 calc R . .
C23 C 0.9292(5) 0.3217(4) 0.1801(4) 0.0377(11) Uani 1 1 d . . .
C24 C 0.7960(5) 0.3498(4) 0.2122(4) 0.0331(10) Uani 1 1 d . . .
C25 C 0.7400(5) 0.2954(4) 0.2719(4) 0.0355(11) Uani 1 1 d . . .
C26 C 0.8238(6) 0.2184(5) 0.2965(4) 0.0437(12) Uani 1 1 d . . .
H26A H 0.7914 0.1831 0.3370 0.052 Uiso 1 1 calc R . .
C27 C 0.9553(6) 0.1912(5) 0.2633(4) 0.0464(12) Uani 1 1 d . . .
H27A H 1.0084 0.1373 0.2809 0.056 Uiso 1 1 calc R . .
C28 C 1.0086(6) 0.2413(5) 0.2056(4) 0.0438(12) Uani 1 1 d . . .
H28A H 1.0971 0.2220 0.1833 0.053 Uiso 1 1 calc R . .
C29 C 0.2905(8) -0.0075(6) 0.0444(5) 0.0671(18) Uani 1 1 d . . .
H29A H 0.2702 -0.0644 -0.0308 0.081 Uiso 1 1 calc R . .
H29B H 0.2889 0.0711 0.0469 0.081 Uiso 1 1 calc R . .
C30 C 0.3031(6) 0.2816(4) -0.0087(4) 0.0375(11) Uani 1 1 d . . .
C31 C 0.2037(8) 0.1968(6) -0.1208(5) 0.0695(18) Uani 1 1 d . . .
H31A H 0.2381 0.2168 -0.1721 0.104 Uiso 1 1 calc R . .
H31B H 0.0938 0.2018 -0.1297 0.104 Uiso 1 1 calc R . .
H31C H 0.2148 0.1168 -0.1334 0.104 Uiso 1 1 calc R . .

loop_
_atom_site_aniso_label
_atom_site_aniso_U_11
_atom_site_aniso_U_22
_atom_site_aniso_U_33
_atom_site_aniso_U_23
_atom_site_aniso_U_13
_atom_site_aniso_U_12
Cd1 0.0368(2) 0.0432(2) 0.0333(2) 0.02406(16) 0.02056(14) 0.01136(14)
N1 0.043(2) 0.042(2) 0.033(2) 0.0219(19) 0.0175(18) 0.0079(18)
N2 0.039(2) 0.037(2) 0.032(2) 0.0194(18) 0.0194(17) 0.0102(17)
N3 0.034(2) 0.048(2) 0.037(2) 0.0252(19) 0.0227(17) 0.0092(17)
N4 0.038(2) 0.047(2) 0.035(2) 0.0233(19) 0.0192(18) 0.0065(18)
Cl1 0.0763(11) 0.1058(14) 0.0769(12) 0.0532(11) 0.0304(9) 0.0065(10)
Cl2 0.0813(11) 0.0911(12) 0.0816(12) 0.0603(10) 0.0443(9) 0.0380(9)
O1 0.064(2) 0.053(2) 0.045(2) 0.0271(18) 0.0235(18) 0.0049(19)
O2 0.052(2) 0.052(2) 0.0369(19) 0.0259(17) 0.0227(16) 0.0106(16)
C1 0.047(3) 0.051(3) 0.042(3) 0.029(3) 0.022(2) 0.011(2)
C2 0.064(3) 0.051(3) 0.043(3) 0.032(3) 0.022(3) 0.011(3)
C3 0.062(3) 0.040(3) 0.046(3) 0.025(3) 0.016(3) 0.015(2)
C4 0.043(3) 0.040(3) 0.036(3) 0.018(2) 0.013(2) 0.008(2)
C5 0.038(3) 0.033(3) 0.034(3) 0.018(2) 0.014(2) 0.007(2)
C6 0.033(2) 0.037(3) 0.032(2) 0.017(2) 0.0118(19) 0.006(2)
C7 0.043(3) 0.049(3) 0.038(3) 0.025(2) 0.021(2) 0.013(2)
C8 0.046(3) 0.054(3) 0.045(3) 0.024(3) 0.027(2) 0.021(2)
C9 0.052(3) 0.047(3) 0.043(3) 0.020(3) 0.020(2) 0.020(2)
C10 0.033(2) 0.041(3) 0.031(2) 0.020(2) 0.0179(19) 0.007(2)
C11 0.035(2) 0.040(3) 0.030(2) 0.019(2) 0.0181(19) 0.005(2)
C12 0.037(3) 0.047(3) 0.033(2) 0.025(2) 0.017(2) 0.012(2)
C13 0.032(2) 0.038(3) 0.033(2) 0.021(2) 0.0165(19) 0.0075(19)
C14 0.053(3) 0.046(3) 0.036(3) 0.025(2) 0.027(2) 0.014(2)
C15 0.062(3) 0.040(3) 0.041(3) 0.024(2) 0.026(3) 0.014(2)
C16 0.053(3) 0.043(3) 0.036(3) 0.025(2) 0.023(2) 0.008(2)
C17 0.045(3) 0.051(3) 0.035(3) 0.025(2) 0.024(2) 0.011(2)
C18 0.045(3) 0.039(3) 0.030(2) 0.019(2) 0.020(2) 0.007(2)
C19 0.097(5) 0.059(4) 0.053(4) 0.037(3) 0.044(3) 0.015(3)
C20 0.045(3) 0.055(3) 0.043(3) 0.029(3) 0.023(2) 0.007(2)
C21 0.049(3) 0.061(4) 0.043(3) 0.028(3) 0.027(2) 0.005(3)
C22 0.038(3) 0.059(3) 0.038(3) 0.016(3) 0.022(2) 0.001(2)
C23 0.032(2) 0.046(3) 0.031(2) 0.012(2) 0.015(2) 0.002(2)
C24 0.032(2) 0.041(3) 0.030(2) 0.018(2) 0.0142(19) 0.006(2)
C25 0.035(2) 0.046(3) 0.033(2) 0.020(2) 0.017(2) 0.006(2)
C26 0.039(3) 0.058(3) 0.051(3) 0.035(3) 0.021(2) 0.016(2)
C27 0.041(3) 0.053(3) 0.053(3) 0.027(3) 0.020(2) 0.017(2)
C28 0.031(2) 0.054(3) 0.047(3) 0.018(3) 0.019(2) 0.011(2)
C29 0.090(5) 0.067(4) 0.063(4) 0.043(4) 0.032(4) 0.012(4)
C30 0.043(3) 0.043(3) 0.034(3) 0.018(2) 0.022(2) 0.013(2)
C31 0.081(5) 0.078(5) 0.045(3) 0.025(3) 0.020(3) 0.003(4)

loop_
_atom_type_symbol
_atom_type_description
_atom_type_scat_dispersion_real
_atom_type_scat_dispersion_imag
_atom_type_scat_source
C C 0.0033 0.0016 'International Tables Vol C Tables 4.2.6.8 and 6.1.1.4'
H H 0.0000 0.0000 'International Tables Vol C Tables 4.2.6.8 and 6.1.1.4'
N N 0.0061 0.0033 'International Tables Vol C Tables 4.2.6.8 and 6.1.1.4'
Cd Cd -0.8075 1.2024 'International Tables Vol C Tables 4.2.6.8 and 6.1.1.4'
Cl Cl 0.1484 0.1585 'International Tables Vol C Tables 4.2.6.8 and 6.1.1.4'
O O 0.0106 0.0060 'International Tables Vol C Tables 4.2.6.8 and 6.1.1.4'

loop_
_geom_angle_atom_site_label_1
_geom_angle_atom_site_label_2
_geom_angle_atom_site_label_3
_geom_angle
_geom_angle_site_symmetry_1
_geom_angle_site_symmetry_3
_geom_angle_publ_flag
O2 Cd1 N3 100.68(13) . . ?
O2 Cd1 N1 109.26(13) . . ?
N3 Cd1 N1 144.94(14) . . ?
O2 Cd1 N2 104.66(13) . . ?
N3 Cd1 N2 82.32(13) . . ?
N1 Cd1 N2 72.96(13) . . ?
O2 Cd1 N4 110.83(13) . . ?
N3 Cd1 N4 72.61(13) . . ?
N1 Cd1 N4 111.45(14) . . ?
N2 Cd1 N4 139.47(13) . . ?
O2 Cd1 O1 53.36(11) . . ?
N3 Cd1 O1 132.71(13) . . ?
N1 Cd1 O1 81.17(13) . . ?
N2 Cd1 O1 137.60(13) . . ?
N4 Cd1 O1 81.12(13) . . ?
C1 N1 C5 119.2(4) . . ?
C1 N1 Cd1 124.9(3) . . ?
C5 N1 Cd1 115.6(3) . . ?
C10 N2 C6 120.6(4) . . ?
C10 N2 Cd1 122.4(3) . . ?
C6 N2 Cd1 115.0(3) . . ?
C12 N3 C25 120.1(4) . . ?
C12 N3 Cd1 123.1(3) . . ?
C25 N3 Cd1 114.7(3) . . ?
C20 N4 C24 119.2(4) . . ?
C20 N4 Cd1 125.0(3) . . ?
C24 N4 Cd1 114.1(3) . . ?
C30 O1 Cd1 84.3(3) . . ?
C30 O2 Cd1 99.2(3) . . ?
N1 C1 C2 123.1(5) . . ?
N1 C1 H1A 118.4 . . ?
C2 C1 H1A 118.4 . . ?
C3 C2 C1 119.0(4) . . ?
C3 C2 H2A 120.5 . . ?
C1 C2 H2A 120.5 . . ?
C2 C3 C4 119.8(5) . . ?
C2 C3 H3A 120.1 . . ?
C4 C3 H3A 120.1 . . ?
C5 C4 C9 119.6(4) . . ?
C5 C4 C3 117.9(4) . . ?
C9 C4 C3 122.5(5) . . ?
N1 C5 C4 120.9(4) . . ?
N1 C5 C6 118.4(4) . . ?
C4 C5 C6 120.8(4) . . ?
C7 C6 N2 126.2(4) . . ?
C7 C6 C5 117.0(4) . . ?
N2 C6 C5 116.7(4) . . ?
C6 C7 C8 121.9(4) . . ?
C6 C7 H7A 119.0 . . ?
C8 C7 H7A 119.0 . . ?
C9 C8 C7 121.2(5) . . ?
C9 C8 H8A 119.4 . . ?
C7 C8 H8A 119.4 . . ?
C8 C9 C4 119.5(5) . . ?
C8 C9 H9A 120.2 . . ?
C4 C9 H9A 120.2 . . ?
N2 C10 C11 127.3(4) . . ?
N2 C10 H10A 116.4 . . ?
C11 C10 H10A 116.4 . . ?
C10 C11 C12 127.0(4) . . ?
C10 C11 C13 117.4(4) . . ?
C12 C11 C13 115.6(4) . . ?
N3 C12 C11 126.9(4) . . ?
N3 C12 H12A 116.5 . . ?
C11 C12 H12A 116.5 . . ?
C14 C13 C18 117.2(4) . . ?
C14 C13 C11 120.7(4) . . ?
C18 C13 C11 122.1(4) . . ?
C13 C14 C15 121.7(4) . . ?
C13 C14 H14A 119.1 . . ?
C15 C14 H14A 119.1 . . ?
C14 C15 C16 121.1(5) . . ?
C14 C15 H15A 119.4 . . ?
C16 C15 H15A 119.4 . . ?
C17 C16 C15 117.4(4) . . ?
C17 C16 C19 122.0(4) . . ?
C15 C16 C19 120.6(5) . . ?
C16 C17 C18 121.4(4) . . ?
C16 C17 H17A 119.3 . . ?
C18 C17 H17A 119.3 . . ?
C13 C18 C17 121.2(4) . . ?
C13 C18 H18A 119.4 . . ?
C17 C18 H18A 119.4 . . ?
C16 C19 H19A 109.5 . . ?
C16 C19 H19B 109.5 . . ?
H19A C19 H19B 109.5 . . ?
C16 C19 H19C 109.5 . . ?
H19A C19 H19C 109.5 . . ?
H19B C19 H19C 109.5 . . ?
N4 C20 C21 122.5(5) . . ?
N4 C20 H20A 118.7 . . ?
C21 C20 H20A 118.7 . . ?
C22 C21 C20 119.2(5) . . ?
C22 C21 H21A 120.4 . . ?
C20 C21 H21A 120.4 . . ?
C21 C22 C23 120.0(5) . . ?
C21 C22 H22A 120.0 . . ?
C23 C22 H22A 120.0 . . ?
C28 C23 C24 120.7(4) . . ?
C28 C23 C22 122.2(4) . . ?
C24 C23 C22 117.1(5) . . ?
N4 C24 C23 121.8(4) . . ?
N4 C24 C25 118.3(4) . . ?
C23 C24 C25 119.9(4) . . ?
C26 C25 N3 126.8(4) . . ?
C26 C25 C24 117.2(4) . . ?
N3 C25 C24 116.0(4) . . ?
C25 C26 C27 122.0(5) . . ?
C25 C26 H26A 119.0 . . ?
C27 C26 H26A 119.0 . . ?
C28 C27 C26 121.3(5) . . ?
C28 C27 H27A 119.3 . . ?
C26 C27 H27A 119.3 . . ?
C27 C28 C23 118.9(4) . . ?
C27 C28 H28A 120.6 . . ?
C23 C28 H28A 120.6 . . ?
Cl1 C29 Cl2 111.8(3) . . ?
Cl1 C29 H29A 109.3 . . ?
Cl2 C29 H29A 109.3 . . ?
Cl1 C29 H29B 109.3 . . ?
Cl2 C29 H29B 109.3 . . ?
H29A C29 H29B 107.9 . . ?
O1 C30 O2 123.2(5) . . ?
O1 C30 C31 118.9(4) . . ?
O2 C30 C31 117.9(5) . . ?
C30 C31 H31A 109.5 . . ?
C30 C31 H31B 109.5 . . ?
H31A C31 H31B 109.5 . . ?
C30 C31 H31C 109.5 . . ?
H31A C31 H31C 109.5 . . ?
H31B C31 H31C 109.5 . . ?

loop_
_geom_bond_atom_site_label_1
_geom_bond_atom_site_label_2
_geom_bond_distance
_geom_bond_site_symmetry_2
_geom_bond_publ_flag
Cd1 O2 2.276(4) . ?
Cd1 N3 2.281(4) . ?
Cd1 N1 2.293(4) . ?
Cd1 N2 2.304(4) . ?
Cd1 N4 2.315(4) . ?
Cd1 O1 2.610(4) . ?
N1 C1 1.334(6) . ?
N1 C5 1.376(6) . ?
N2 C10 1.338(5) . ?
N2 C6 1.400(6) . ?
N3 C12 1.339(5) . ?
N3 C25 1.410(6) . ?
N4 C20 1.340(6) . ?
N4 C24 1.368(6) . ?
Cl1 C29 1.755(7) . ?
Cl2 C29 1.768(6) . ?
O1 C30 1.247(6) . ?
O2 C30 1.270(5) . ?
C1 C2 1.400(7) . ?
C1 H1A 0.9500 . ?
C2 C3 1.364(8) . ?
C2 H2A 0.9500 . ?
C3 C4 1.429(7) . ?
C3 H3A 0.9500 . ?
C4 C5 1.416(7) . ?
C4 C9 1.423(7) . ?
C5 C6 1.448(6) . ?
C6 C7 1.389(6) . ?
C7 C8 1.416(7) . ?
C7 H7A 0.9500 . ?
C8 C9 1.369(7) . ?
C8 H8A 0.9500 . ?
C9 H9A 0.9500 . ?
C10 C11 1.402(7) . ?
C10 H10A 0.9500 . ?
C11 C12 1.415(6) . ?
C11 C13 1.507(6) . ?
C12 H12A 0.9500 . ?
C13 C14 1.394(7) . ?
C13 C18 1.397(6) . ?
C14 C15 1.398(6) . ?
C14 H14A 0.9500 . ?
C15 C16 1.399(7) . ?
C15 H15A 0.9500 . ?
C16 C17 1.391(7) . ?
C16 C19 1.525(6) . ?
C17 C18 1.407(6) . ?
C17 H17A 0.9500 . ?
C18 H18A 0.9500 . ?
C19 H19A 0.9800 . ?
C19 H19B 0.9800 . ?
C19 H19C 0.9800 . ?
C20 C21 1.408(7) . ?
C20 H20A 0.9500 . ?
C21 C22 1.366(8) . ?
C21 H21A 0.9500 . ?
C22 C23 1.434(7) . ?
C22 H22A 0.9500 . ?
C23 C28 1.414(7) . ?
C23 C24 1.419(6) . ?
C24 C25 1.453(6) . ?
C25 C26 1.392(7) . ?
C26 C27 1.409(7) . ?
C26 H26A 0.9500 . ?
C27 C28 1.380(7) . ?
C27 H27A 0.9500 . ?
C28 H28A 0.9500 . ?
C29 H29A 0.9900 . ?
C29 H29B 0.9900 . ?
C30 C31 1.510(8) . ?
C31 H31A 0.9800 . ?
C31 H31B 0.9800 . ?
C31 H31C 0.9800 . ?

loop_
_geom_torsion_atom_site_label_1
_geom_torsion_atom_site_label_2
_geom_torsion_atom_site_label_3
_geom_torsion_atom_site_label_4
_geom_torsion
_geom_torsion_site_symmetry_1
_geom_torsion_site_symmetry_2
_geom_torsion_site_symmetry_3
_geom_torsion_site_symmetry_4
_geom_torsion_publ_flag
O2 Cd1 N1 C1 -81.9(4) . . . . ?
N3 Cd1 N1 C1 131.0(4) . . . . ?
N2 Cd1 N1 C1 178.1(4) . . . . ?
N4 Cd1 N1 C1 40.9(4) . . . . ?
O1 Cd1 N1 C1 -35.9(4) . . . . ?
O2 Cd1 N1 C5 91.4(3) . . . . ?
N3 Cd1 N1 C5 -55.7(4) . . . . ?
N2 Cd1 N1 C5 -8.6(3) . . . . ?
N4 Cd1 N1 C5 -145.8(3) . . . . ?
O1 Cd1 N1 C5 137.5(3) . . . . ?
O2 Cd1 N2 C10 67.9(4) . . . . ?
N3 Cd1 N2 C10 -31.2(3) . . . . ?
N1 Cd1 N2 C10 174.0(4) . . . . ?
N4 Cd1 N2 C10 -82.7(4) . . . . ?
O1 Cd1 N2 C10 119.0(3) . . . . ?
O2 Cd1 N2 C6 -96.2(3) . . . . ?
N3 Cd1 N2 C6 164.7(3) . . . . ?
N1 Cd1 N2 C6 9.8(3) . . . . ?
N4 Cd1 N2 C6 113.1(3) . . . . ?
O1 Cd1 N2 C6 -45.2(4) . . . . ?
O2 Cd1 N3 C12 -72.5(4) . . . . ?
N1 Cd1 N3 C12 76.1(4) . . . . ?
N2 Cd1 N3 C12 31.0(4) . . . . ?
N4 Cd1 N3 C12 178.8(4) . . . . ?
O1 Cd1 N3 C12 -121.8(4) . . . . ?
O2 Cd1 N3 C25 91.3(3) . . . . ?
N1 Cd1 N3 C25 -120.2(3) . . . . ?
N2 Cd1 N3 C25 -165.2(3) . . . . ?
N4 Cd1 N3 C25 -17.4(3) . . . . ?
O1 Cd1 N3 C25 42.0(4) . . . . ?
O2 Cd1 N4 C20 86.6(4) . . . . ?
N3 Cd1 N4 C20 -178.4(4) . . . . ?
N1 Cd1 N4 C20 -35.4(4) . . . . ?
N2 Cd1 N4 C20 -123.9(4) . . . . ?
O1 Cd1 N4 C20 41.4(4) . . . . ?
O2 Cd1 N4 C24 -78.1(3) . . . . ?
N3 Cd1 N4 C24 17.0(3) . . . . ?
N1 Cd1 N4 C24 160.0(3) . . . . ?
N2 Cd1 N4 C24 71.4(4) . . . . ?
O1 Cd1 N4 C24 -123.2(3) . . . . ?
O2 Cd1 O1 C30 -0.1(3) . . . . ?
N3 Cd1 O1 C30 68.0(3) . . . . ?
N1 Cd1 O1 C30 -122.2(3) . . . . ?
N2 Cd1 O1 C30 -69.8(3) . . . . ?
N4 Cd1 O1 C30 124.3(3) . . . . ?
N3 Cd1 O2 C30 -135.9(3) . . . . ?
N1 Cd1 O2 C30 62.6(3) . . . . ?
N2 Cd1 O2 C30 139.3(3) . . . . ?
N4 Cd1 O2 C30 -60.6(3) . . . . ?
O1 Cd1 O2 C30 0.1(3) . . . . ?
C5 N1 C1 C2 1.6(7) . . . . ?
Cd1 N1 C1 C2 174.7(4) . . . . ?
N1 C1 C2 C3 -2.9(8) . . . . ?
C1 C2 C3 C4 1.3(8) . . . . ?
C2 C3 C4 C5 1.4(8) . . . . ?
C2 C3 C4 C9 -177.9(5) . . . . ?
C1 N1 C5 C4 1.3(7) . . . . ?
Cd1 N1 C5 C4 -172.5(3) . . . . ?
C1 N1 C5 C6 -179.8(4) . . . . ?
Cd1 N1 C5 C6 6.5(5) . . . . ?
C9 C4 C5 N1 176.6(4) . . . . ?
C3 C4 C5 N1 -2.7(7) . . . . ?
C9 C4 C5 C6 -2.3(7) . . . . ?
C3 C4 C5 C6 178.3(4) . . . . ?
C10 N2 C6 C7 4.9(7) . . . . ?
Cd1 N2 C6 C7 169.3(4) . . . . ?
C10 N2 C6 C5 -174.6(4) . . . . ?
Cd1 N2 C6 C5 -10.1(5) . . . . ?
N1 C5 C6 C7 -177.0(4) . . . . ?
C4 C5 C6 C7 1.9(7) . . . . ?
N1 C5 C6 N2 2.5(6) . . . . ?
C4 C5 C6 N2 -178.5(4) . . . . ?
N2 C6 C7 C8 -179.6(5) . . . . ?
C5 C6 C7 C8 -0.1(7) . . . . ?
C6 C7 C8 C9 -1.3(8) . . . . ?
C7 C8 C9 C4 0.9(8) . . . . ?
C5 C4 C9 C8 0.9(8) . . . . ?
C3 C4 C9 C8 -179.8(5) . . . . ?
C6 N2 C10 C11 -176.2(4) . . . . ?
Cd1 N2 C10 C11 20.6(6) . . . . ?
N2 C10 C11 C12 6.3(8) . . . . ?
N2 C10 C11 C13 -176.6(4) . . . . ?
C25 N3 C12 C11 176.9(4) . . . . ?
Cd1 N3 C12 C11 -20.1(7) . . . . ?
C10 C11 C12 N3 -6.8(8) . . . . ?
C13 C11 C12 N3 176.1(4) . . . . ?
C10 C11 C13 C14 143.8(5) . . . . ?
C12 C11 C13 C14 -38.8(6) . . . . ?
C10 C11 C13 C18 -37.0(6) . . . . ?
C12 C11 C13 C18 140.4(5) . . . . ?
C18 C13 C14 C15 -1.4(7) . . . . ?
C11 C13 C14 C15 177.9(5) . . . . ?
C13 C14 C15 C16 1.3(8) . . . . ?
C14 C15 C16 C17 -0.1(8) . . . . ?
C14 C15 C16 C19 -178.4(5) . . . . ?
C15 C16 C17 C18 -1.1(8) . . . . ?
C19 C16 C17 C18 177.3(5) . . . . ?
C14 C13 C18 C17 0.2(7) . . . . ?
C11 C13 C18 C17 -179.0(4) . . . . ?
C16 C17 C18 C13 1.0(8) . . . . ?
C24 N4 C20 C21 -0.3(7) . . . . ?
Cd1 N4 C20 C21 -164.2(4) . . . . ?
N4 C20 C21 C22 2.1(8) . . . . ?
C20 C21 C22 C23 -1.6(8) . . . . ?
C21 C22 C23 C28 -179.7(5) . . . . ?
C21 C22 C23 C24 -0.4(7) . . . . ?
C20 N4 C24 C23 -1.9(7) . . . . ?
Cd1 N4 C24 C23 163.7(3) . . . . ?
C20 N4 C24 C25 179.6(4) . . . . ?
Cd1 N4 C24 C25 -14.8(5) . . . . ?
C28 C23 C24 N4 -178.5(4) . . . . ?
C22 C23 C24 N4 2.2(7) . . . . ?
C28 C23 C24 C25 -0.1(7) . . . . ?
C22 C23 C24 C25 -179.3(4) . . . . ?
C12 N3 C25 C26 0.1(7) . . . . ?
Cd1 N3 C25 C26 -164.2(4) . . . . ?
C12 N3 C25 C24 -179.4(4) . . . . ?
Cd1 N3 C25 C24 16.3(5) . . . . ?
N4 C24 C25 C26 179.7(4) . . . . ?
C23 C24 C25 C26 1.1(7) . . . . ?
N4 C24 C25 N3 -0.8(6) . . . . ?
C23 C24 C25 N3 -179.3(4) . . . . ?
N3 C25 C26 C27 178.9(5) . . . . ?
C24 C25 C26 C27 -1.6(7) . . . . ?
C25 C26 C27 C28 0.9(8) . . . . ?
C26 C27 C28 C23 0.3(8) . . . . ?
C24 C23 C28 C27 -0.7(7) . . . . ?
C22 C23 C28 C27 178.5(5) . . . . ?
Cd1 O1 C30 O2 0.2(5) . . . . ?
Cd1 O1 C30 C31 -179.8(5) . . . . ?
Cd1 O2 C30 O1 -0.3(5) . . . . ?
Cd1 O2 C30 C31 179.7(4) . . . . ?
